data_1520459
loop_
_publ_author_name
'Onyeabo, Romanus O.'
'Edwards, Mark'
'Spencer, John'
'Tizzard, Graham J.'
'Coles, Simon J.'

_publ_section_title
;
 Bromo Oxindole
;
_journal_name_full 'Crystal Structure Report Archive'
_journal_page_first 1323
_journal_year 2010
_chemical_formula_moiety 'C15 H10 Br N O, H2 O'
_chemical_formula_sum 'C15 H12 Br N O2'
_chemical_formula_weight 318.17
_space_group_IT_number 15
_symmetry_cell_setting monoclinic
_symmetry_space_group_name_Hall '-C 2yc'
_symmetry_space_group_name_H-M 'C 1 2/c 1'
_atom_sites_solution_hydrogens geom
_atom_sites_solution_primary direct
_atom_sites_solution_secondary difmap
_cell_angle_alpha 90.00
_cell_angle_beta 101.698(3)
_cell_angle_gamma 90.00
_cell_formula_units_Z 8
_cell_length_a 19.623(3)
_cell_length_b 4.0710(5)
_cell_length_c 32.979(4)
_cell_measurement_reflns_used 25615
_cell_measurement_temperature 120(2)
_cell_measurement_theta_max 27.48
_cell_measurement_theta_min 2.91
_cell_volume 2579.8(6)
_computing_cell_refinement 'DENZO (Otwinowski & Minor, 1997) & COLLECT (Hooft, R.W.W., 1998)'
_computing_data_collection 'COLLECT (Hooft, R.W.W., 1998)'
_computing_data_reduction 'DENZO (Otwinowski & Minor, 1997) & COLLECT (Hooft, R.W.W., 1998)'
_computing_molecular_graphics 'OLEX2 (Dolomanov, Bourhis, Gildea, Howard & Puschmann, 2009)'
_computing_publication_material 'WINGX (Farrugia, 1998)'
_computing_structure_refinement 'SHELXL-97 (Sheldrick, 1997)'
_computing_structure_solution 'SHELXS-97 (Sheldrick, 1997)'
_diffrn_ambient_temperature 120(2)
_diffrn_detector_area_resol_mean 66.065
_diffrn_measured_fraction_theta_full 0.976
_diffrn_measured_fraction_theta_max 0.976
_diffrn_measurement_device_type 'Bruker-Nonius APEX II CCD camera on \k-goniostat'
_diffrn_measurement_method '\f & \w scans to fill the asymmetric unit'
_diffrn_radiation_monochromator '10cm confocal mirrors'
_diffrn_radiation_source 'Bruker Nonius FR591 Rotating Anode'
_diffrn_radiation_type MoK\a
_diffrn_radiation_wavelength 0.71073
_diffrn_reflns_av_R_equivalents 0.0715
_diffrn_reflns_av_sigmaI/netI 0.0842
_diffrn_reflns_limit_h_max 24
_diffrn_reflns_limit_h_min -24
_diffrn_reflns_limit_k_max 5
_diffrn_reflns_limit_k_min -4
_diffrn_reflns_limit_l_max 41
_diffrn_reflns_limit_l_min -42
_diffrn_reflns_number 9093
_diffrn_reflns_theta_full 27.48
_diffrn_reflns_theta_max 27.48
_diffrn_reflns_theta_min 2.95
_diffrn_standards_number 0
_exptl_absorpt_coefficient_mu 3.183
_exptl_absorpt_correction_T_max 0.9391
_exptl_absorpt_correction_T_min 0.7414
_exptl_absorpt_correction_type multi-scan
_exptl_absorpt_process_details 'SADABS 2007/2 (Sheldrick, G.M., 2007)'
_exptl_crystal_colour yellow
_exptl_crystal_density_diffrn 1.638
_exptl_crystal_density_method 'not measured'
_exptl_crystal_description block
_exptl_crystal_F_000 1280
_exptl_crystal_size_max 0.10
_exptl_crystal_size_mid 0.04
_exptl_crystal_size_min 0.02
_refine_diff_density_max 0.649
_refine_diff_density_min -0.825
_refine_diff_density_rms 0.163
_refine_ls_extinction_method none
_refine_ls_goodness_of_fit_ref 1.124
_refine_ls_hydrogen_treatment constr
_refine_ls_matrix_type full
_refine_ls_number_parameters 172
_refine_ls_number_reflns 2888
_refine_ls_number_restraints 0
_refine_ls_restrained_S_all 1.124
_refine_ls_R_factor_all 0.1204
_refine_ls_R_factor_gt 0.0792
_refine_ls_shift/su_max 0.000
_refine_ls_shift/su_mean 0.000
_refine_ls_structure_factor_coef Fsqd
_refine_ls_weighting_details 'calc w=1/[\s^2^(Fo^2^)+(0.0000P)^2^+56.6839P] where P=(Fo^2^+2Fc^2^)/3'
_refine_ls_weighting_scheme calc
_refine_ls_wR_factor_gt 0.1462
_refine_ls_wR_factor_ref 0.1688
_reflns_number_gt 2064
_reflns_number_total 2888
_reflns_threshold_expression >2\s(I)
_cod_data_source_file eCrystal-1323.cif
_cod_data_source_block 2010src0792ra
_cod_depositor_comments
;
 Marking attached hydrogen atoms.

 Antanas Vaitkus,
 2017-07-12

Citation :
Onyeabo, Romanus O and Edwards, Mark and Spencer, John and 
Tizzard, Graham J and Coles, Simon J (2010) 
University of Southampton, Crystal Structure Report Archive. 
(doi:10.5258/ecrystals/1323)

More at:
http://ecrystals.chem.soton.ac.uk/1323/
;
_cod_original_sg_symbol_H-M 'C 2/c'
_cod_database_code 1520459

loop_
_symmetry_equiv_pos_as_xyz
'x, y, z'
'-x, y, -z+1/2'
'x+1/2, y+1/2, z'
'-x+1/2, y+1/2, -z+1/2'
'-x, -y, -z'
'x, -y, z-1/2'
'-x+1/2, -y+1/2, -z'
'x+1/2, -y+1/2, z-1/2'

loop_
_atom_site_label
_atom_site_type_symbol
_atom_site_fract_x
_atom_site_fract_y
_atom_site_fract_z
_atom_site_U_iso_or_equiv
_atom_site_adp_type
_atom_site_occupancy
_atom_site_symmetry_multiplicity
_atom_site_calc_flag
_atom_site_refinement_flags
_atom_site_disorder_assembly
_atom_site_disorder_group
_atom_site_attached_hydrogens
C1 C 0.2771(4) -0.5058(18) 0.45224(19) 0.0247(16) Uani 1 1 d . . . 0
C2 C 0.2785(4) -0.3241(19) 0.41293(19) 0.0236(14) Uani 1 1 d . . . 0
C3 C 0.2090(3) -0.1948(18) 0.39907(19) 0.0227(14) Uani 1 1 d . . . 0
C4 C 0.1755(4) 0.0037(17) 0.3660(2) 0.0245(16) Uani 1 1 d . . . 0
H4 H 0.2002 0.0756 0.3456 0.029 Uiso 1 1 calc R . . 0
C5 C 0.1064(4) 0.0944(18) 0.3631(2) 0.0277(16) Uani 1 1 d . . . 0
H5 H 0.0843 0.2284 0.3407 0.033 Uiso 1 1 calc R . . 0
C6 C 0.0691(4) -0.0080(19) 0.3925(2) 0.0288(17) Uani 1 1 d . . . 0
H6 H 0.0215 0.0506 0.3895 0.035 Uiso 1 1 calc R . . 0
C7 C 0.1013(4) -0.196(2) 0.4263(2) 0.0282(16) Uani 1 1 d . . . 0
H7 H 0.0769 -0.2588 0.4472 0.034 Uiso 1 1 calc R . . 0
C8 C 0.1699(3) -0.2880(17) 0.42859(18) 0.0214(14) Uani 1 1 d . . . 0
C9 C 0.3394(4) -0.3067(18) 0.3994(2) 0.0253(15) Uani 1 1 d . . . 0
H9 H 0.3796 -0.3886 0.4177 0.030 Uiso 1 1 calc R . . 0
C10 C 0.3502(4) -0.1743(19) 0.35931(19) 0.0246(15) Uani 1 1 d . . . 0
C11 C 0.3037(4) -0.2445(17) 0.3227(2) 0.0255(16) Uani 1 1 d . . . 0
H11 H 0.2626 -0.3656 0.3235 0.031 Uiso 1 1 calc R . . 0
C12 C 0.3166(4) -0.1394(17) 0.28476(19) 0.0244(15) Uani 1 1 d . . . 0
H12 H 0.2849 -0.1875 0.2597 0.029 Uiso 1 1 calc R . . 0
C13 C 0.3770(4) 0.0373(18) 0.2846(2) 0.0250(16) Uani 1 1 d . . . 0
C14 C 0.4253(4) 0.1065(18) 0.3205(2) 0.0269(16) Uani 1 1 d . . . 0
H14 H 0.4666 0.2252 0.3196 0.032 Uiso 1 1 calc R . . 0
C15 C 0.4113(4) -0.0033(19) 0.3581(2) 0.0283(17) Uani 1 1 d . . . 0
H15 H 0.4438 0.0389 0.3831 0.034 Uiso 1 1 calc R . . 0
N1 N 0.2114(3) -0.4743(15) 0.45970(16) 0.0249(13) Uani 1 1 d . . . 0
H1 H 0.1972 -0.5594 0.4811 0.030 Uiso 1 1 calc R . . 0
O1 O 0.3249(3) -0.6564(14) 0.47460(13) 0.0303(12) Uani 1 1 d . . . 0
Br1 Br 0.39394(4) 0.1889(2) 0.23279(2) 0.0310(2) Uani 1 1 d . . . 0
O1W1 O 0.4676(4) -0.746(3) 0.4773(2) 0.103(4) Uani 1 1 d . . . 2

loop_
_atom_site_aniso_label
_atom_site_aniso_U_11
_atom_site_aniso_U_22
_atom_site_aniso_U_33
_atom_site_aniso_U_23
_atom_site_aniso_U_13
_atom_site_aniso_U_12
C1 0.029(4) 0.026(4) 0.018(3) -0.006(3) 0.005(3) -0.005(3)
C2 0.025(4) 0.027(4) 0.021(3) -0.005(3) 0.007(3) -0.002(3)
C3 0.023(3) 0.024(4) 0.022(3) -0.013(3) 0.005(3) -0.008(3)
C4 0.036(4) 0.018(4) 0.022(3) -0.006(3) 0.011(3) -0.003(3)
C5 0.032(4) 0.024(4) 0.027(3) -0.002(3) 0.008(3) 0.003(3)
C6 0.026(4) 0.032(4) 0.029(4) -0.005(3) 0.006(3) -0.001(3)
C7 0.029(4) 0.034(4) 0.023(3) -0.002(3) 0.007(3) 0.003(4)
C8 0.022(3) 0.022(4) 0.019(3) -0.005(3) 0.001(2) -0.003(3)
C9 0.031(4) 0.018(3) 0.028(3) -0.003(3) 0.010(3) 0.006(3)
C10 0.027(4) 0.025(4) 0.022(3) 0.000(3) 0.006(3) 0.009(3)
C11 0.023(4) 0.024(4) 0.031(3) 0.002(3) 0.011(3) 0.003(3)
C12 0.029(4) 0.023(4) 0.021(3) 0.001(3) 0.004(3) -0.003(3)
C13 0.031(4) 0.026(4) 0.023(3) 0.002(3) 0.016(3) 0.001(3)
C14 0.029(4) 0.022(4) 0.034(4) -0.001(3) 0.016(3) 0.000(3)
C15 0.023(4) 0.033(5) 0.031(4) -0.002(3) 0.008(3) 0.007(3)
N1 0.019(3) 0.038(4) 0.019(3) -0.004(3) 0.006(2) 0.001(3)
O1 0.026(3) 0.043(3) 0.021(2) 0.002(2) 0.002(2) -0.001(3)
Br1 0.0366(4) 0.0318(4) 0.0275(3) 0.0053(3) 0.0135(3) 0.0005(4)
O1W1 0.034(4) 0.213(11) 0.067(5) 0.039(6) 0.018(4) 0.017(6)

loop_
_atom_type_symbol
_atom_type_description
_atom_type_scat_dispersion_real
_atom_type_scat_dispersion_imag
_atom_type_scat_source
C C 0.0033 0.0016 'International Tables Vol C Tables 4.2.6.8 and 6.1.1.4'
H H 0.0000 0.0000 'International Tables Vol C Tables 4.2.6.8 and 6.1.1.4'
N N 0.0061 0.0033 'International Tables Vol C Tables 4.2.6.8 and 6.1.1.4'
O O 0.0106 0.0060 'International Tables Vol C Tables 4.2.6.8 and 6.1.1.4'
Br Br -0.2901 2.4595 'International Tables Vol C Tables 4.2.6.8 and 6.1.1.4'

loop_
_geom_angle_atom_site_label_1
_geom_angle_atom_site_label_2
_geom_angle_atom_site_label_3
_geom_angle
_geom_angle_site_symmetry_1
_geom_angle_site_symmetry_3
O1 C1 N1 124.7(6) . .
O1 C1 C2 128.2(6) . .
N1 C1 C2 107.0(6) . .
C9 C2 C3 135.4(7) . .
C9 C2 C1 118.7(7) . .
C3 C2 C1 105.8(5) . .
C8 C3 C4 117.1(6) . .
C8 C3 C2 107.1(6) . .
C4 C3 C2 135.7(6) . .
C5 C4 C3 120.1(6) . .
C5 C4 H4 120.0 . .
C3 C4 H4 120.0 . .
C4 C5 C6 121.1(7) . .
C4 C5 H5 119.5 . .
C6 C5 H5 119.5 . .
C7 C6 C5 120.3(7) . .
C7 C6 H6 119.8 . .
C5 C6 H6 119.8 . .
C8 C7 C6 118.0(6) . .
C8 C7 H7 121.0 . .
C6 C7 H7 121.0 . .
C7 C8 N1 127.0(6) . .
C7 C8 C3 123.3(6) . .
N1 C8 C3 109.7(6) . .
C2 C9 C10 127.2(7) . .
C2 C9 H9 116.4 . .
C10 C9 H9 116.4 . .
C11 C10 C15 119.6(6) . .
C11 C10 C9 121.0(7) . .
C15 C10 C9 119.2(6) . .
C10 C11 C12 120.8(7) . .
C10 C11 H11 119.6 . .
C12 C11 H11 119.6 . .
C13 C12 C11 118.3(6) . .
C13 C12 H12 120.8 . .
C11 C12 H12 120.8 . .
C12 C13 C14 122.4(6) . .
C12 C13 Br1 118.4(5) . .
C14 C13 Br1 119.2(5) . .
C13 C14 C15 118.1(7) . .
C13 C14 H14 121.0 . .
C15 C14 H14 121.0 . .
C14 C15 C10 120.8(7) . .
C14 C15 H15 119.6 . .
C10 C15 H15 119.6 . .
C1 N1 C8 110.4(5) . .
C1 N1 H1 124.8 . .
C8 N1 H1 124.8 . .

loop_
_geom_bond_atom_site_label_1
_geom_bond_atom_site_label_2
_geom_bond_distance
_geom_bond_site_symmetry_2
C1 O1 1.232(8) .
C1 N1 1.368(9) .
C1 C2 1.498(9) .
C2 C9 1.361(9) .
C2 C3 1.447(10) .
C3 C8 1.408(9) .
C3 C4 1.409(10) .
C4 C5 1.389(10) .
C4 H4 0.9500 .
C5 C6 1.394(9) .
C5 H5 0.9500 .
C6 C7 1.393(10) .
C6 H6 0.9500 .
C7 C8 1.386(9) .
C7 H7 0.9500 .
C8 N1 1.397(9) .
C9 C10 1.482(9) .
C9 H9 0.9500 .
C10 C11 1.388(9) .
C10 C15 1.394(10) .
C11 C12 1.393(9) .
C11 H11 0.9500 .
C12 C13 1.388(10) .
C12 H12 0.9500 .
C13 C14 1.388(10) .
C13 Br1 1.906(6) .
C14 C15 1.394(9) .
C14 H14 0.9500 .
C15 H15 0.9500 .
N1 H1 0.8800 .

loop_
_geom_hbond_atom_site_label_D
_geom_hbond_atom_site_label_H
_geom_hbond_atom_site_label_A
_geom_hbond_distance_DH
_geom_hbond_distance_HA
_geom_hbond_distance_DA
_geom_hbond_angle_DHA
_geom_hbond_site_symmetry_A
N1 H1 O1 0.88 1.98 2.843(7) 166.8 7_536
